data_7237816
loop_
_publ_author_name
'Su, Ning'
'Yang, Hui-Qing'
'Shen, Cheng-Zhen'
'Yan, Zhi-Ping'
'Chen, Zhao-Xu'
'Zheng, You-Xuan'

_publ_section_title
;
 Rapid room temperature synthesis of red iridium(iii) complexes with
 Ir--S--P--S structures for efficient OLEDs
;
_journal_issue 23
_journal_name_full 'Journal of Materials Chemistry C'
_journal_page_first 6972
_journal_paper_doi 10.1039/C9TC01564G
_journal_volume 7
_journal_year 2019
_chemical_formula_sum 'C50 H30 F6 Ir N4 O2 P S2'
_chemical_formula_weight 1120.07
_space_group_crystal_system monoclinic
_space_group_IT_number 14
_space_group_name_Hall '-P 2yn'
_space_group_name_H-M_alt 'P 1 21/n 1'
_atom_sites_solution_hydrogens geom
_audit_creation_method SHELXL-2018/3
_audit_update_record
;
2018-12-28 deposited with the CCDC.	2019-05-08 downloaded from the CCDC.
;
_cell_angle_alpha 90
_cell_angle_beta 110.612(4)
_cell_angle_gamma 90
_cell_formula_units_Z 4
_cell_length_a 21.161(3)
_cell_length_b 8.4097(10)
_cell_length_c 26.306(3)
_cell_measurement_reflns_used 9794
_cell_measurement_temperature 193(2)
_cell_measurement_theta_max 56.99
_cell_measurement_theta_min 4.97
_cell_volume 4381.7(10)
_computing_structure_refinement 'SHELXL-2018/3 (Sheldrick, 2018)'
_computing_structure_solution 'SHELXT 2014/5 (Sheldrick, 2014)'
_diffrn_ambient_temperature 193(2)
_diffrn_measured_fraction_theta_full 0.997
_diffrn_measured_fraction_theta_max 0.997
_diffrn_measurement_device_type 'Bruker D8 Venture'
_diffrn_measurement_method '\f and \w scans'
_diffrn_radiation_type GaK\a
_diffrn_radiation_wavelength 1.34139
_diffrn_reflns_av_R_equivalents 0.1412
_diffrn_reflns_av_unetI/netI 0.0707
_diffrn_reflns_Laue_measured_fraction_full 0.997
_diffrn_reflns_Laue_measured_fraction_max 0.997
_diffrn_reflns_number 7883
_diffrn_reflns_point_group_measured_fraction_full 0.997
_diffrn_reflns_point_group_measured_fraction_max 0.997
_diffrn_reflns_theta_full 53.496
_diffrn_reflns_theta_max 53.496
_diffrn_reflns_theta_min 2.888
_exptl_absorpt_coefficient_mu 5.131
_exptl_absorpt_correction_T_max 0.751209
_exptl_absorpt_correction_T_min 0.482674
_exptl_absorpt_correction_type multi-scan
_exptl_absorpt_process_details sadabs
_exptl_crystal_density_diffrn 1.698
_exptl_crystal_description block
_exptl_crystal_F_000 2208
_exptl_crystal_size_max 0.220
_exptl_crystal_size_mid 0.190
_exptl_crystal_size_min 0.140
_refine_diff_density_max 1.460
_refine_diff_density_min -1.778
_refine_diff_density_rms 0.135
_refine_ls_extinction_method none
_refine_ls_goodness_of_fit_ref 1.116
_refine_ls_hydrogen_treatment constr
_refine_ls_matrix_type full
_refine_ls_number_parameters 666
_refine_ls_number_reflns 7883
_refine_ls_number_restraints 98
_refine_ls_restrained_S_all 1.115
_refine_ls_R_factor_all 0.0908
_refine_ls_R_factor_gt 0.0698
_refine_ls_shift/su_max 0.000
_refine_ls_shift/su_mean 0.000
_refine_ls_structure_factor_coef Fsqd
_refine_ls_weighting_details 'w=1/[\s^2^(Fo^2^)+(0.1128P)^2^+5.3213P] where P=(Fo^2^+2Fc^2^)/3'
_refine_ls_weighting_scheme calc
_refine_ls_wR_factor_gt 0.1929
_refine_ls_wR_factor_ref 0.2095
_reflns_Friedel_coverage 0.000
_reflns_number_gt 5646
_reflns_number_total 7883
_reflns_threshold_expression 'I > 2\s(I)'
_cod_data_source_file c9tc01564g2.cif
_cod_data_source_block ZYX_SN_ONI_0m_4_a
_cod_original_cell_volume 4381.7(9)
_cod_original_sg_symbol_H-M 'P 21/n'
_cod_database_code 7237816
_shelx_shelxl_version_number 2018/3
_shelx_space_group_comment
;
The symmetry employed for this shelxl refinement is uniquely defined
by the following loop, which should always be used as a source of
symmetry information in preference to the above space-group names.
They are only intended as comments.
;
_shelx_estimated_absorpt_t_min 0.398
_shelx_estimated_absorpt_t_max 0.534

loop_
_space_group_symop_operation_xyz
'x, y, z'
'-x+1/2, y+1/2, -z+1/2'
'-x, -y, -z'
'x-1/2, -y-1/2, z-1/2'

loop_
_atom_site_label
_atom_site_type_symbol
_atom_site_fract_x
_atom_site_fract_y
_atom_site_fract_z
_atom_site_U_iso_or_equiv
_atom_site_adp_type
_atom_site_occupancy
_atom_site_site_symmetry_order
_atom_site_calc_flag
_atom_site_refinement_flags_posn
_atom_site_refinement_flags_adp
_atom_site_refinement_flags_occupancy
_atom_site_disorder_assembly
_atom_site_disorder_group
C1 C 0.2764(6) 0.3297(17) 0.3254(5) 0.094(3) Uani 1 1 d . . . . .
C2 C 0.2939(5) 0.4871(11) 0.3542(4) 0.072(2) Uani 1 1 d . . . . .
C3 C 0.3378(5) 0.5910(12) 0.3439(4) 0.087(3) Uani 1 1 d . . . . .
H3A H 0.356731 0.566025 0.317088 0.104 Uiso 1 1 calc R U . . .
C4 C 0.3541(5) 0.7280(12) 0.3716(4) 0.088(3) Uani 1 1 d . . . . .
H4A H 0.381818 0.802785 0.362154 0.105 Uiso 1 1 calc DR U . . .
C5 C 0.3311(4) 0.7628(9) 0.4141(4) 0.060(2) Uani 1 1 d . . . . .
C6 C 0.2823(4) 0.6615(9) 0.4229(3) 0.0568(18) Uani 1 1 d . . . . .
C7 C 0.2657(4) 0.5245(10) 0.3928(4) 0.068(2) Uani 1 1 d . . . . .
H7A H 0.234029 0.453492 0.398573 0.081 Uiso 1 1 calc R U . . .
C8 C 0.3440(4) 0.9127(10) 0.4453(3) 0.061(2) Uani 1 1 d . . . . .
C9 C 0.3923(4) 1.0341(10) 0.4491(3) 0.062(2) Uani 1 1 d . . . . .
C10 C 0.4488(4) 1.0245(11) 0.4320(3) 0.075(2) Uani 1 1 d . . . . .
H10A H 0.458376 0.925605 0.418816 0.091 Uiso 1 1 calc DR U . . .
C11 C 0.4887(5) 1.1469(12) 0.4335(4) 0.083(3) Uani 1 1 d . . . . .
H11A H 0.525549 1.135011 0.421091 0.100 Uiso 1 1 calc R U . . .
C12 C 0.4768(6) 1.2911(14) 0.4530(5) 0.088(3) Uani 1 1 d . . . . .
H12A H 0.504884 1.379141 0.452703 0.105 Uiso 1 1 calc R U . . .
C13 C 0.4261(6) 1.3107(13) 0.4725(5) 0.086(3) Uani 1 1 d . . . . .
H13A H 0.418885 1.411238 0.485995 0.103 Uiso 1 1 calc R U . . .
C14 C 0.3843(4) 1.1814(11) 0.4726(4) 0.063(2) Uani 1 1 d . . . . .
C15 C 0.3010(4) 1.0757(10) 0.4977(3) 0.064(2) Uani 1 1 d . . . . .
H15A H 0.270105 1.084954 0.516433 0.076 Uiso 1 1 calc R U . . .
C16 C 0.0795(6) 1.1561(15) 0.3274(6) 0.101(4) Uani 1 1 d . . . . .
C17 C 0.0869(5) 1.0098(11) 0.3603(4) 0.081(3) Uani 1 1 d . . . . .
C18 C 0.1506(4) 0.9633(10) 0.3956(4) 0.067(2) Uani 1 1 d . . . . .
H18A H 0.188436 1.029816 0.399820 0.080 Uiso 1 1 calc R U . . .
C19 C 0.1599(4) 0.8221(10) 0.4245(3) 0.0605(19) Uani 1 1 d . . . . .
C20 C 0.1016(5) 0.7239(9) 0.4163(4) 0.065(2) Uani 1 1 d . . . . .
C21 C 0.0409(6) 0.7687(14) 0.3754(5) 0.108(4) Uani 1 1 d . . . . .
H21A H 0.003864 0.697053 0.365410 0.130 Uiso 1 1 calc DR U . . .
C22 C 0.0338(6) 0.9091(15) 0.3502(5) 0.120(5) Uani 1 1 d . . . . .
H22A H -0.009031 0.938772 0.324943 0.144 Uiso 1 1 calc R U . . .
C23 C 0.1169(4) 0.5746(9) 0.4477(4) 0.065(2) Uani 1 1 d . . . . .
C24 C 0.2051(5) 0.4072(10) 0.4978(4) 0.072(2) Uani 1 1 d . . . . .
H24A H 0.252563 0.394158 0.514499 0.086 Uiso 1 1 calc R U . . .
C25 C 0.0977(5) 0.3085(13) 0.4743(5) 0.080(3) Uani 1 1 d . . . . .
C26 C 0.0566(6) 0.1822(16) 0.4768(6) 0.111(4) Uani 1 1 d . . . . .
H26A H 0.076424 0.086320 0.494361 0.133 Uiso 1 1 calc R U . . .
C27 C -0.0113(7) 0.1946(17) 0.4545(7) 0.124(5) Uani 1 1 d . . . . .
H27A H -0.039028 0.104529 0.452877 0.149 Uiso 1 1 calc R U . . .
C28 C -0.0407(6) 0.3422(16) 0.4338(6) 0.120(5) Uani 1 1 d . . . . .
H28A H -0.088386 0.353752 0.420667 0.144 Uiso 1 1 calc R U . . .
C29 C -0.0020(5) 0.4651(14) 0.4325(5) 0.099(3) Uani 1 1 d . . . . .
H29A H -0.022579 0.564793 0.419738 0.119 Uiso 1 1 calc DR U . . .
C30 C 0.0704(5) 0.4515(11) 0.4500(4) 0.073(2) Uani 1 1 d . . . . .
C31 C 0.2321(4) 0.5904(12) 0.6635(4) 0.072(2) Uani 1 1 d . . . . .
C32 C 0.2228(6) 0.7264(11) 0.6900(4) 0.075(3) Uani 1 1 d . . . . .
H32A H 0.245583 0.822527 0.688427 0.091 Uiso 1 1 calc R U . . .
C33 C 0.1784(7) 0.7173(12) 0.7195(4) 0.084(3) Uani 1 1 d . . . . .
H33A H 0.170502 0.809472 0.737344 0.101 Uiso 1 1 calc R U . . .
C34 C 0.1467(5) 0.5786(13) 0.7227(4) 0.082(3) Uani 1 1 d . . . . .
H34A H 0.117316 0.574877 0.742976 0.098 Uiso 1 1 calc R U . . .
C35 C 0.1573(4) 0.4385(12) 0.6959(3) 0.069(2) Uani 1 1 d . . . . .
C36 C 0.1290(6) 0.2917(14) 0.7013(5) 0.086(3) Uani 1 1 d . . . . .
H36A H 0.101948 0.285405 0.723440 0.103 Uiso 1 1 calc R U . . .
C37 C 0.1388(6) 0.1587(15) 0.6761(5) 0.098(3) Uani 1 1 d . . . . .
H37A H 0.118503 0.060775 0.679872 0.117 Uiso 1 1 calc R U . . .
C38 C 0.1805(6) 0.1691(15) 0.6439(5) 0.098(3) Uani 1 1 d . . . . .
H38A H 0.187254 0.076881 0.625586 0.117 Uiso 1 1 calc R U . . .
C39 C 0.2103(6) 0.3050(14) 0.6388(5) 0.085(3) Uani 1 1 d . . . . .
H39A H 0.237732 0.307822 0.616987 0.102 Uiso 1 1 calc R U . . .
C40 C 0.2014(4) 0.4469(12) 0.6659(4) 0.071(2) Uani 1 1 d . . . . .
C41 C 0.3875(3) 0.9501(10) 0.6550(4) 0.069(4) Uani 0.604(12) 1 d G U P A 1
C42 C 0.3640(4) 1.0974(12) 0.6322(4) 0.074(5) Uani 0.604(12) 1 d G U P A 1
H42A H 0.317171 1.112389 0.612597 0.088 Uiso 0.604(12) 1 calc R U P A 1
C43 C 0.4088(5) 1.2226(10) 0.6380(5) 0.082(7) Uani 0.604(12) 1 d G U P A 1
H43A H 0.392711 1.323200 0.622333 0.099 Uiso 0.604(12) 1 calc R U P A 1
C44 C 0.4773(5) 1.2006(8) 0.6666(4) 0.080(5) Uani 0.604(12) 1 d G U P A 1
H44A H 0.507962 1.286187 0.670550 0.096 Uiso 0.604(12) 1 calc R U P A 1
C45 C 0.5009(3) 1.0534(8) 0.6895(3) 0.066(5) Uani 0.604(12) 1 d G U P A 1
C46 C 0.4560(3) 0.9282(7) 0.6837(3) 0.056(4) Uani 0.604(12) 1 d G U P A 1
C47 C 0.4796(4) 0.7809(8) 0.7065(4) 0.083(6) Uani 0.604(12) 1 d G U P A 1
H47A H 0.448929 0.695362 0.702575 0.100 Uiso 0.604(12) 1 calc R U P A 1
C48 C 0.5481(5) 0.7590(10) 0.7352(5) 0.086(6) Uani 0.604(12) 1 d G U P A 1
H48A H 0.564180 0.658342 0.750793 0.103 Uiso 0.604(12) 1 calc R U P A 1
C49 C 0.5929(4) 0.8842(12) 0.7410(4) 0.090(5) Uani 0.604(12) 1 d G U P A 1
H49A H 0.639723 0.869149 0.760531 0.108 Uiso 0.604(12) 1 calc R U P A 1
C50 C 0.5693(3) 1.0314(11) 0.7181(4) 0.079(5) Uani 0.604(12) 1 d G U P A 1
H50A H 0.600015 1.116976 0.722052 0.095 Uiso 0.604(12) 1 calc R U P A 1
F1 F 0.2605(5) 0.2153(10) 0.3518(4) 0.096(2) Uani 0.8 1 d . U P B 1
F2 F 0.2099(12) 0.357(2) 0.2847(8) 0.105(7) Uani 0.42(2) 1 d . U P B 1
F3 F 0.3042(12) 0.324(3) 0.2863(10) 0.132(9) Uani 0.42(2) 1 d . U P B 1
F4 F 0.0992(5) 1.1350(9) 0.2847(3) 0.137(3) Uani 1 1 d . . . . .
F5 F 0.1192(4) 1.2744(7) 0.3562(3) 0.109(2) Uani 1 1 d . . . . .
F6 F 0.0179(4) 1.2073(11) 0.3083(5) 0.161(4) Uani 1 1 d . . . . .
Ir1 Ir 0.24533(2) 0.74095(4) 0.47896(2) 0.05839(19) Uani 1 1 d . . . . .
N1 N 0.3039(3) 0.9328(8) 0.4747(3) 0.0610(16) Uani 1 1 d . . . . .
N2 N 0.3360(4) 1.1997(9) 0.4966(4) 0.075(2) Uani 1 1 d . . . . .
N3 N 0.1829(4) 0.5508(8) 0.4748(3) 0.0657(18) Uani 1 1 d . . . . .
N4 N 0.1679(5) 0.2871(10) 0.4992(5) 0.088(3) Uani 1 1 d . . . . .
O1 O 0.3395(3) 0.8354(8) 0.6512(3) 0.0832(18) Uani 1 1 d . . . . .
O2 O 0.2781(3) 0.5873(7) 0.6356(3) 0.0761(16) Uani 1 1 d . . . . .
P1 P 0.29484(12) 0.7297(3) 0.60232(10) 0.0630(6) Uani 1 1 d . . . . .
S1 S 0.34508(11) 0.6417(3) 0.55810(9) 0.0692(6) Uani 1 1 d . . . . .
S2 S 0.21319(11) 0.8440(3) 0.55630(9) 0.0726(6) Uani 1 1 d . . . . .
C41' C 0.4054(6) 0.8544(17) 0.6653(5) 0.073(7) Uani 0.396(12) 1 d G . P A 2
C42' C 0.4456(9) 0.7242(14) 0.6888(6) 0.088(10) Uani 0.396(12) 1 d G . P A 2
H42B H 0.425567 0.622704 0.688014 0.106 Uiso 0.396(12) 1 calc R U P A 2
C43' C 0.5150(9) 0.7426(15) 0.7134(6) 0.098(10) Uani 0.396(12) 1 d G . P A 2
H43B H 0.542453 0.653610 0.729483 0.117 Uiso 0.396(12) 1 calc R U P A 2
C44' C 0.5443(6) 0.8911(18) 0.7146(6) 0.097(9) Uani 0.396(12) 1 d G . P A 2
H44B H 0.591760 0.903656 0.731425 0.116 Uiso 0.396(12) 1 calc R U P A 2
C45' C 0.5042(5) 1.0213(14) 0.6911(4) 0.077(9) Uani 0.396(12) 1 d G . P A 2
C46' C 0.4347(5) 1.0029(14) 0.6665(4) 0.069(6) Uani 0.396(12) 1 d G . P A 2
C47' C 0.3946(7) 1.1331(18) 0.6430(6) 0.110(11) Uani 0.396(12) 1 d G . P A 2
H47B H 0.347131 1.120549 0.626165 0.132 Uiso 0.396(12) 1 calc R U P A 2
C48' C 0.4239(10) 1.2816(15) 0.6442(7) 0.117(13) Uani 0.396(12) 1 d G . P A 2
H48B H 0.396436 1.370599 0.628106 0.140 Uiso 0.396(12) 1 calc R U P A 2
C49' C 0.4933(11) 1.3000(14) 0.6688(7) 0.118(13) Uani 0.396(12) 1 d G . P A 2
H49B H 0.513322 1.401510 0.669573 0.141 Uiso 0.396(12) 1 calc R U P A 2
C50' C 0.5334(7) 1.1698(17) 0.6923(6) 0.096(9) Uani 0.396(12) 1 d G . P A 2
H50B H 0.580904 1.182374 0.709099 0.115 Uiso 0.396(12) 1 calc R U P A 2
F3' F 0.3308(7) 0.2588(11) 0.3207(6) 0.090(5) Uani 0.58(2) 1 d . U P B 2
F2' F 0.2363(10) 0.3452(18) 0.2771(6) 0.117(5) Uani 0.58(2) 1 d . U P B 2
F1' F 0.226(3) 0.268(5) 0.330(2) 0.119(13) Uani 0.2 1 d . U P B 2

loop_
_atom_site_aniso_label
_atom_site_aniso_U_11
_atom_site_aniso_U_22
_atom_site_aniso_U_33
_atom_site_aniso_U_23
_atom_site_aniso_U_13
_atom_site_aniso_U_12
C1 0.069(7) 0.142(10) 0.076(7) -0.014(7) 0.033(6) -0.010(7)
C2 0.062(6) 0.078(6) 0.077(6) -0.017(5) 0.025(5) -0.009(4)
C3 0.088(7) 0.097(7) 0.093(7) -0.027(6) 0.053(6) -0.026(6)
C4 0.094(8) 0.094(7) 0.099(8) -0.029(6) 0.063(7) -0.043(6)
C5 0.047(5) 0.074(5) 0.059(5) -0.003(4) 0.021(4) -0.008(3)
C6 0.054(5) 0.052(4) 0.076(5) 0.001(4) 0.039(4) -0.004(3)
C7 0.051(5) 0.075(5) 0.083(6) -0.008(4) 0.029(4) -0.008(4)
C8 0.059(5) 0.071(5) 0.061(5) 0.003(4) 0.030(4) -0.004(4)
C9 0.053(5) 0.074(5) 0.059(5) 0.002(4) 0.021(4) -0.006(4)
C10 0.071(6) 0.087(6) 0.074(6) -0.009(5) 0.034(5) -0.020(5)
C11 0.073(6) 0.096(7) 0.089(7) -0.016(6) 0.040(5) -0.028(5)
C12 0.072(7) 0.098(7) 0.101(8) -0.016(6) 0.040(6) -0.036(6)
C13 0.082(7) 0.063(5) 0.108(8) -0.016(6) 0.029(6) -0.014(5)
C14 0.049(5) 0.066(5) 0.076(5) 0.006(4) 0.024(4) -0.001(4)
C15 0.049(5) 0.072(5) 0.073(5) 0.000(4) 0.025(4) 0.009(4)
C16 0.069(8) 0.101(9) 0.126(10) 0.028(8) 0.026(7) -0.009(6)
C17 0.064(6) 0.078(6) 0.091(6) 0.025(5) 0.014(5) -0.011(5)
C18 0.060(5) 0.071(5) 0.077(5) 0.002(4) 0.034(5) -0.008(4)
C19 0.048(5) 0.062(5) 0.076(5) 0.005(4) 0.027(4) -0.005(4)
C20 0.053(5) 0.066(5) 0.080(6) 0.004(4) 0.029(5) -0.006(4)
C21 0.070(8) 0.111(9) 0.123(10) 0.032(7) 0.010(7) -0.031(6)
C22 0.080(8) 0.115(9) 0.130(10) 0.059(8) -0.006(7) -0.027(7)
C23 0.061(5) 0.060(5) 0.084(6) 0.002(4) 0.039(5) -0.003(4)
C24 0.063(5) 0.067(5) 0.098(6) 0.014(5) 0.042(5) 0.006(4)
C25 0.058(6) 0.076(6) 0.109(8) 0.015(6) 0.033(6) -0.007(5)
C26 0.075(8) 0.095(8) 0.166(12) 0.050(9) 0.046(8) 0.001(6)
C27 0.092(10) 0.113(9) 0.167(13) 0.050(10) 0.047(9) -0.021(8)
C28 0.058(7) 0.140(11) 0.158(12) 0.061(10) 0.034(7) -0.020(7)
C29 0.056(6) 0.113(8) 0.127(9) 0.040(7) 0.030(6) -0.002(5)
C30 0.063(6) 0.076(6) 0.088(6) 0.012(5) 0.036(5) -0.009(4)
C31 0.057(5) 0.090(6) 0.072(5) 0.017(5) 0.025(4) 0.000(4)
C32 0.074(7) 0.084(7) 0.073(6) -0.004(4) 0.032(5) 0.002(5)
C33 0.105(9) 0.082(7) 0.070(6) -0.007(5) 0.036(6) 0.000(6)
C34 0.082(7) 0.103(8) 0.066(6) 0.004(5) 0.032(5) 0.003(6)
C35 0.047(5) 0.099(7) 0.059(5) 0.019(5) 0.018(4) 0.002(4)
C36 0.073(7) 0.104(8) 0.092(7) 0.009(6) 0.044(6) -0.009(6)
C37 0.095(8) 0.103(9) 0.099(8) 0.014(7) 0.038(7) -0.017(7)
C38 0.103(9) 0.090(8) 0.115(9) 0.003(7) 0.057(8) 0.005(7)
C39 0.080(7) 0.093(7) 0.091(7) 0.014(6) 0.043(6) 0.013(6)
C40 0.058(5) 0.086(6) 0.071(5) 0.013(5) 0.023(4) 0.004(4)
C41 0.069(4) 0.069(4) 0.069(4) 0.0000(10) 0.0243(18) -0.0002(10)
C42 0.074(5) 0.074(5) 0.073(5) 0.0000(10) 0.0258(19) 0.0000(10)
C43 0.082(7) 0.082(7) 0.082(7) -0.0002(10) 0.029(2) 0.0001(10)
C44 0.080(5) 0.080(5) 0.080(5) -0.0001(10) 0.0283(19) -0.0001(10)
C45 0.066(5) 0.066(5) 0.066(5) -0.0002(10) 0.023(2) -0.0003(10)
C46 0.057(4) 0.057(4) 0.056(4) -0.0004(10) 0.0199(16) 0.0002(10)
C47 0.083(6) 0.083(6) 0.083(6) 0.0000(10) 0.029(2) -0.0001(10)
C48 0.086(6) 0.086(6) 0.086(6) -0.0001(10) 0.030(2) 0.0002(10)
C49 0.089(5) 0.090(5) 0.090(5) -0.0002(10) 0.032(2) 0.0001(10)
C50 0.079(5) 0.079(5) 0.079(5) -0.0003(10) 0.0280(19) -0.0002(10)
F1 0.098(3) 0.092(3) 0.097(3) -0.0007(19) 0.0316(19) -0.0033(19)
F2 0.105(7) 0.105(7) 0.104(7) -0.002(2) 0.036(3) -0.001(2)
F3 0.132(9) 0.133(9) 0.132(9) -0.002(2) 0.048(4) 0.000(2)
F4 0.178(8) 0.117(6) 0.111(5) 0.033(4) 0.045(5) -0.036(5)
F5 0.102(5) 0.088(4) 0.125(6) 0.027(4) 0.026(4) -0.010(3)
F6 0.082(6) 0.136(6) 0.230(11) 0.100(7) 0.012(6) -0.001(5)
Ir1 0.0486(3) 0.0648(3) 0.0687(3) 0.00306(15) 0.0294(2) -0.00017(15)
N1 0.058(4) 0.065(4) 0.062(4) -0.002(3) 0.024(3) -0.001(3)
N2 0.065(5) 0.066(4) 0.094(6) 0.003(4) 0.027(4) -0.008(4)
N3 0.060(5) 0.073(4) 0.074(4) 0.008(3) 0.036(4) 0.000(3)
N4 0.086(7) 0.071(5) 0.129(8) 0.010(5) 0.066(6) -0.007(4)
O1 0.051(4) 0.097(5) 0.110(5) -0.020(4) 0.039(4) -0.014(3)
O2 0.073(4) 0.080(4) 0.093(4) 0.016(3) 0.051(3) 0.006(3)
P1 0.0505(13) 0.0740(14) 0.0731(14) 0.0067(10) 0.0324(11) 0.0009(9)
S1 0.0522(12) 0.0839(15) 0.0804(14) 0.0107(11) 0.0343(11) 0.0114(10)
S2 0.0598(13) 0.0886(16) 0.0762(14) 0.0039(11) 0.0324(11) 0.0154(11)
C41' 0.092(19) 0.094(19) 0.035(10) -0.001(11) 0.027(11) -0.009(15)
C42' 0.12(3) 0.10(2) 0.070(17) 0.007(14) 0.067(19) 0.012(18)
C43' 0.11(3) 0.072(18) 0.09(2) -0.023(13) 0.01(2) 0.012(16)
C44' 0.064(17) 0.14(3) 0.074(16) -0.035(17) 0.014(13) -0.001(16)
C45' 0.063(18) 0.12(2) 0.064(16) -0.020(14) 0.037(13) -0.005(14)
C46' 0.072(16) 0.087(17) 0.051(12) 0.006(11) 0.026(11) 0.009(13)
C47' 0.08(2) 0.12(3) 0.10(2) -0.04(2) -0.003(17) 0.02(2)
C48' 0.14(4) 0.16(3) 0.046(15) -0.003(18) 0.018(18) 0.04(3)
C49' 0.16(4) 0.062(16) 0.14(3) -0.020(18) 0.07(3) -0.04(2)
C50' 0.12(2) 0.12(2) 0.071(16) -0.008(16) 0.058(17) 0.03(2)
F3' 0.089(5) 0.089(5) 0.092(5) -0.0073(19) 0.033(3) 0.0026(19)
F2' 0.117(5) 0.117(5) 0.117(5) -0.003(2) 0.040(3) 0.000(2)
F1' 0.119(13) 0.119(13) 0.120(13) 0.000(2) 0.042(5) 0.000(2)

loop_
_atom_type_symbol
_atom_type_description
_atom_type_scat_dispersion_real
_atom_type_scat_dispersion_imag
_atom_type_scat_source
C C 0.0137 0.0067 'International Tables Vol C Tables 4.2.6.8 and 6.1.1.4'
H H 0.0000 0.0000 'International Tables Vol C Tables 4.2.6.8 and 6.1.1.4'
N N 0.0241 0.0134 'International Tables Vol C Tables 4.2.6.8 and 6.1.1.4'
Ir Ir -5.7005 5.2682 'International Tables Vol C Tables 4.2.6.8 and 6.1.1.4'
F F 0.0583 0.0400 'International Tables Vol C Tables 4.2.6.8 and 6.1.1.4'
P P 0.2543 0.3332 'International Tables Vol C Tables 4.2.6.8 and 6.1.1.4'
S S 0.2925 0.4295 'International Tables Vol C Tables 4.2.6.8 and 6.1.1.4'
O O 0.0389 0.0241 'International Tables Vol C Tables 4.2.6.8 and 6.1.1.4'

loop_
_geom_angle_atom_site_label_1
_geom_angle_atom_site_label_2
_geom_angle_atom_site_label_3
_geom_angle
F1' C1 F2' 81(3)
F1' C1 F3' 128(2)
F2' C1 F3' 104.4(12)
F1 C1 F3 130.0(16)
F1 C1 F2 98.2(11)
F3 C1 F2 90.8(14)
F1' C1 C2 113(2)
F2' C1 C2 112.1(13)
F1 C1 C2 116.5(10)
F3' C1 C2 111.7(10)
F3 C1 C2 108.7(13)
F2 C1 C2 103.7(12)
C3 C2 C7 119.8(8)
C3 C2 C1 121.7(9)
C7 C2 C1 118.5(8)
C2 C3 C4 120.3(9)
C2 C3 H3A 119.9
C4 C3 H3A 119.9
C3 C4 C5 121.2(8)
C3 C4 H4A 119.4
C5 C4 H4A 119.4
C4 C5 C6 118.8(7)
C4 C5 C8 125.0(7)
C6 C5 C8 115.3(7)
C7 C6 C5 117.6(7)
C7 C6 Ir1 128.0(6)
C5 C6 Ir1 114.4(6)
C6 C7 C2 121.8(8)
C6 C7 H7A 119.1
C2 C7 H7A 119.1
N1 C8 C9 116.9(7)
N1 C8 C5 113.3(7)
C9 C8 C5 129.8(7)
C10 C9 C8 127.0(8)
C10 C9 C14 115.5(7)
C8 C9 C14 117.5(7)
C11 C10 C9 123.1(9)
C11 C10 H10A 118.4
C9 C10 H10A 118.4
C10 C11 C12 120.0(9)
C10 C11 H11A 120.0
C12 C11 H11A 120.0
C13 C12 C11 121.5(10)
C13 C12 H12A 119.3
C11 C12 H12A 119.3
C12 C13 C14 119.5(10)
C12 C13 H13A 120.2
C14 C13 H13A 120.2
N2 C14 C13 118.8(9)
N2 C14 C9 121.1(8)
C13 C14 C9 120.1(9)
N2 C15 N1 126.2(8)
N2 C15 H15A 116.9
N1 C15 H15A 116.9
F6 C16 F4 106.7(12)
F6 C16 F5 108.4(11)
F4 C16 F5 104.6(9)
F6 C16 C17 112.8(10)
F4 C16 C17 112.3(11)
F5 C16 C17 111.5(11)
C22 C17 C18 119.6(9)
C22 C17 C16 119.7(10)
C18 C17 C16 120.0(9)
C19 C18 C17 121.5(8)
C19 C18 H18A 119.3
C17 C18 H18A 119.3
C18 C19 C20 117.5(8)
C18 C19 Ir1 127.3(6)
C20 C19 Ir1 115.1(6)
C21 C20 C19 117.7(8)
C21 C20 C23 128.2(8)
C19 C20 C23 113.4(8)
C20 C21 C22 122.0(10)
C20 C21 H21A 119.0
C22 C21 H21A 119.0
C17 C22 C21 120.9(11)
C17 C22 H22A 119.5
C21 C22 H22A 119.5
N3 C23 C30 117.9(8)
N3 C23 C20 114.1(7)
C30 C23 C20 127.9(8)
N4 C24 N3 126.2(9)
N4 C24 H24A 116.9
N3 C24 H24A 116.9
C30 C25 C26 121.2(10)
C30 C25 N4 121.6(8)
C26 C25 N4 117.1(10)
C27 C26 C25 120.5(12)
C27 C26 H26A 119.7
C25 C26 H26A 119.7
C26 C27 C28 119.5(12)
C26 C27 H27A 120.2
C28 C27 H27A 120.2
C29 C28 C27 120.3(11)
C29 C28 H28A 119.9
C27 C28 H28A 119.9
C28 C29 C30 121.8(10)
C28 C29 H29A 119.1
C30 C29 H29A 119.1
C25 C30 C29 116.1(8)
C25 C30 C23 117.4(8)
C29 C30 C23 126.4(9)
C40 C31 C32 123.0(8)
C40 C31 O2 115.4(8)
C32 C31 O2 121.5(8)
C31 C32 C33 118.0(9)
C31 C32 H32A 121.0
C33 C32 H32A 121.0
C34 C33 C32 121.1(9)
C34 C33 H33A 119.5
C32 C33 H33A 119.5
C33 C34 C35 120.5(9)
C33 C34 H34A 119.7
C35 C34 H34A 119.8
C36 C35 C40 119.2(9)
C36 C35 C34 121.8(9)
C40 C35 C34 118.8(9)
C37 C36 C35 122.2(10)
C37 C36 H36A 118.9
C35 C36 H36A 118.9
C36 C37 C38 118.4(11)
C36 C37 H37A 120.8
C38 C37 H37A 120.8
C39 C38 C37 121.7(12)
C39 C38 H38A 119.2
C37 C38 H38A 119.2
C38 C39 C40 120.9(10)
C38 C39 H39A 119.6
C40 C39 H39A 119.6
C31 C40 C35 118.6(9)
C31 C40 C39 123.9(9)
C35 C40 C39 117.4(9)
O1 C41 C42 116.6(6)
O1 C41 C46 123.2(6)
C42 C41 C46 120.0
C43 C42 C41 120.0
C43 C42 H42A 120.0
C41 C42 H42A 120.0
C44 C43 C42 120.0
C44 C43 H43A 120.0
C42 C43 H43A 120.0
C45 C44 C43 120.0
C45 C44 H44A 120.0
C43 C44 H44A 120.0
C44 C45 C46 120.0
C44 C45 C50 120.0
C46 C45 C50 120.0
C47 C46 C45 120.0
C47 C46 C41 120.0
C45 C46 C41 120.0
C48 C47 C46 120.0
C48 C47 H47A 120.0
C46 C47 H47A 120.0
C47 C48 C49 120.0
C47 C48 H48A 120.0
C49 C48 H48A 120.0
C50 C49 C48 120.0
C50 C49 H49A 120.0
C48 C49 H49A 120.0
C49 C50 C45 120.0
C49 C50 H50A 120.0
C45 C50 H50A 120.0
C19 Ir1 C6 94.3(3)
C19 Ir1 N3 79.9(3)
C6 Ir1 N3 96.4(3)
C19 Ir1 N1 96.0(3)
C6 Ir1 N1 79.8(3)
N3 Ir1 N1 174.2(3)
C19 Ir1 S2 91.6(2)
C6 Ir1 S2 173.3(2)
N3 Ir1 S2 87.65(19)
N1 Ir1 S2 96.50(19)
C19 Ir1 S1 171.6(2)
C6 Ir1 S1 93.8(2)
N3 Ir1 S1 97.0(2)
N1 Ir1 S1 87.65(19)
S2 Ir1 S1 80.37(7)
C8 N1 C15 120.3(7)
C8 N1 Ir1 116.5(5)
C15 N1 Ir1 123.1(5)
C15 N2 C14 116.3(8)
C23 N3 C24 120.1(7)
C23 N3 Ir1 116.3(6)
C24 N3 Ir1 123.6(6)
C24 N4 C25 116.2(9)
C41' O1 P1 124.7(7)
C41 O1 P1 132.1(6)
C31 O2 P1 126.8(6)
O1 P1 O2 99.3(4)
O1 P1 S1 113.6(3)
O2 P1 S1 108.2(2)
O1 P1 S2 111.7(3)
O2 P1 S2 112.7(3)
S1 P1 S2 110.95(15)
P1 S1 Ir1 83.96(10)
P1 S2 Ir1 84.31(10)
O1 C41' C42' 116.7(10)
O1 C41' C46' 122.2(10)
C42' C41' C46' 120.0
C41' C42' C43' 120.0
C41' C42' H42B 120.0
C43' C42' H42B 120.0
C44' C43' C42' 120.0
C44' C43' H43B 120.0
C42' C43' H43B 120.0
C43' C44' C45' 120.0
C43' C44' H44B 120.0
C45' C44' H44B 120.0
C46' C45' C44' 120.0
C46' C45' C50' 120.0
C44' C45' C50' 120.0
C45' C46' C47' 120.0
C45' C46' C41' 120.0
C47' C46' C41' 120.0
C48' C47' C46' 120.0
C48' C47' H47B 120.0
C46' C47' H47B 120.0
C47' C48' C49' 120.0
C47' C48' H48B 120.0
C49' C48' H48B 120.0
C48' C49' C50' 120.0
C48' C49' H49B 120.0
C50' C49' H49B 120.0
C49' C50' C45' 120.0
C49' C50' H50B 120.0
C45' C50' H50B 120.0

loop_
_geom_bond_atom_site_label_1
_geom_bond_atom_site_label_2
_geom_bond_distance
C1 F1' 1.21(5)
C1 F2' 1.260(17)
C1 F1 1.299(15)
C1 F3' 1.340(16)
C1 F3 1.35(2)
C1 F2 1.46(2)
C1 C2 1.505(15)
C2 C3 1.369(12)
C2 C7 1.382(12)
C3 C4 1.341(12)
C3 H3A 0.9500
C4 C5 1.401(13)
C4 H4A 0.9500
C5 C6 1.418(11)
C5 C8 1.476(11)
C6 C7 1.372(11)
C6 Ir1 2.012(7)
C7 H7A 0.9500
C8 N1 1.345(10)
C8 C9 1.423(11)
C9 C10 1.420(11)
C9 C14 1.422(12)
C10 C11 1.323(12)
C10 H10A 0.9500
C11 C12 1.374(14)
C11 H11A 0.9500
C12 C13 1.354(15)
C12 H12A 0.9500
C13 C14 1.404(14)
C13 H13A 0.9500
C14 N2 1.384(11)
C15 N2 1.286(11)
C15 N1 1.356(10)
C15 H15A 0.9500
C16 F6 1.294(14)
C16 F4 1.341(14)
C16 F5 1.350(14)
C16 C17 1.481(14)
C17 C22 1.357(13)
C17 C18 1.397(12)
C18 C19 1.386(11)
C18 H18A 0.9500
C19 C20 1.437(12)
C19 Ir1 1.991(8)
C20 C21 1.405(16)
C20 C23 1.475(11)
C21 C22 1.336(13)
C21 H21A 0.9500
C22 H22A 0.9500
C23 N3 1.340(11)
C23 C30 1.445(11)
C24 N4 1.289(11)
C24 N3 1.359(11)
C24 H24A 0.9500
C25 C30 1.389(13)
C25 C26 1.389(16)
C25 N4 1.409(14)
C26 C27 1.352(18)
C26 H26A 0.9500
C27 C28 1.409(18)
C27 H27A 0.9500
C28 C29 1.326(14)
C28 H28A 0.9500
C29 C30 1.441(13)
C29 H29A 0.9500
C31 C40 1.382(12)
C31 C32 1.389(13)
C31 O2 1.411(10)
C32 C33 1.416(16)
C32 H32A 0.9500
C33 C34 1.363(14)
C33 H33A 0.9500
C34 C35 1.432(13)
C34 H34A 0.9500
C35 C36 1.401(13)
C35 C40 1.421(12)
C36 C37 1.354(16)
C36 H36A 0.9500
C37 C38 1.425(16)
C37 H37A 0.9500
C38 C39 1.334(16)
C38 H38A 0.9500
C39 C40 1.435(14)
C39 H39A 0.9500
C41 O1 1.380(9)
C41 C42 1.3900
C41 C46 1.3900
C42 C43 1.3900
C42 H42A 0.9500
C43 C44 1.3900
C43 H43A 0.9500
C44 C45 1.3900
C44 H44A 0.9500
C45 C46 1.3900
C45 C50 1.3900
C46 C47 1.3900
C47 C48 1.3900
C47 H47A 0.9500
C48 C49 1.3900
C48 H48A 0.9500
C49 C50 1.3900
C49 H49A 0.9500
C50 H50A 0.9500
Ir1 N3 2.052(7)
Ir1 N1 2.062(7)
Ir1 S2 2.515(2)
Ir1 S1 2.528(2)
O1 C41' 1.322(13)
O1 P1 1.574(7)
O2 P1 1.594(6)
P1 S1 1.975(3)
P1 S2 1.975(3)
C41' C42' 1.3900
C41' C46' 1.3900
C42' C43' 1.3900
C42' H42B 0.9500
C43' C44' 1.3900
C43' H43B 0.9500
C44' C45' 1.3900
C44' H44B 0.9500
C45' C46' 1.3900
C45' C50' 1.3900
C46' C47' 1.3900
C47' C48' 1.3900
C47' H47B 0.9500
C48' C49' 1.3900
C48' H48B 0.9500
C49' C50' 1.3900
C49' H49B 0.9500
C50' H50B 0.9500
